data_9005235
loop_
_publ_author_name
'Comodi, P.'
'Princivalle, F.'
'Tirone, M.'
'Zanazzi, P. F.'

_publ_section_title
;
 Comparative compressibility of clinopyroxenes from mantle nodules
 Sample: 3211 at room conditions
;
_journal_name_full 'European Journal of Mineralogy'
_journal_page_first 141
_journal_page_last 149
_journal_volume 7
_journal_year 1995
_chemical_formula_sum 'Al0.121 Ca0.828 Cr0.023 Fe0.072 Mg0.89 Mn0.001 Na0.102 O6 Si1.962 Ti0.002'
_chemical_name_mineral Diopside
_space_group_IT_number 15
_symmetry_space_group_name_Hall '-C 2yc'
_symmetry_space_group_name_H-M 'C 1 2/c 1'
_cell_angle_alpha 90
_cell_angle_beta 106.2
_cell_angle_gamma 90
_cell_length_a 9.702
_cell_length_b 8.878
_cell_length_c 5.252
_cell_formula_units_Z 4
_cell_volume 434.415
_database_code_amcsd 0006581
_exptl_crystal_density_diffrn 3.316
_cod_original_formula_sum 'Mg.89 Fe.072 Al.121 Ti.002 Cr.023 Ca.828 Na.102 Mn.001 Si1.962 O6'
_cod_database_code 9005235

loop_
_space_group_symop_operation_xyz
x,y,z
1/2+x,1/2+y,z
x,-y,1/2+z
1/2+x,1/2-y,1/2+z
-x,y,1/2-z
1/2-x,1/2+y,1/2-z
-x,-y,-z
1/2-x,1/2-y,-z

loop_
_atom_site_label
_atom_site_fract_x
_atom_site_fract_y
_atom_site_fract_z
_atom_site_occupancy
MgM1 0.00000 0.90810 0.25000 0.84500
FeM1 0.00000 0.90810 0.25000 0.04800
AlM1 0.00000 0.90810 0.25000 0.08300
TiM1 0.00000 0.90810 0.25000 0.00200
CrM1 0.00000 0.90810 0.25000 0.02300
CaM2 0.00000 0.30020 0.25000 0.82800
NaM2 0.00000 0.30020 0.25000 0.10200
MgM2 0.00000 0.30020 0.25000 0.04500
FeM2 0.00000 0.30020 0.25000 0.02400
MnM2 0.00000 0.30020 0.25000 0.00100
SiT 0.28740 0.09300 0.23070 0.98100
AlT 0.28740 0.09300 0.23070 0.01900
O1 0.11510 0.08610 0.14050 1.00000
O2 0.36180 0.25110 0.31930 1.00000
O3 0.35110 0.01750 -0.00310 1.00000

loop_
_cod_related_entry_id
_cod_related_entry_database
_cod_related_entry_code
1 AMCSD 0006581
